data_7242438
loop_
_publ_author_name
'Hasuo, Naohiro'
'Takahashi, Kiyonori'
'Hisaki, Ichiro'
'Kokado, Kenta'
'Nakamura, Takayoshi'

_publ_section_title
;
 Molecular motion of halogenated ethylammonium/[18]crown-6 supramolecular
 ions in nickel dithiolate magnetic crystals
;
_journal_issue 14
_journal_name_full CrystEngComm
_journal_page_first 2756
_journal_page_last 2763
_journal_paper_doi 10.1039/D1CE00253H
_journal_volume 23
_journal_year 2021
_chemical_formula_moiety 'C6 Ni S10, C2 H7 Br1 N, C12 H24 O6'
_chemical_formula_sum 'C20 H29 Br N Ni O6 S10'
_chemical_formula_weight 838.66
_space_group_crystal_system triclinic
_space_group_IT_number 2
_space_group_name_Hall '-P 1'
_space_group_name_H-M_alt 'P -1'
_atom_sites_solution_hydrogens geom
_atom_sites_solution_primary dual
_audit_creation_date 2020-11-10
_audit_creation_method
;
Olex2 1.3-ac4
(compiled 2019.10.09 svn.r3662 for Rigaku Oxford Diffraction, GUI svn.r5959)
;
_audit_update_record
;
2020-12-31 deposited with the CCDC.	2021-03-18 downloaded from the CCDC.
;
_cell_angle_alpha 115.825(3)
_cell_angle_beta 91.535(2)
_cell_angle_gamma 100.927(2)
_cell_formula_units_Z 2
_cell_length_a 10.9810(3)
_cell_length_b 12.0448(3)
_cell_length_c 13.7409(4)
_cell_measurement_reflns_used 20361
_cell_measurement_temperature 113
_cell_measurement_theta_max 30.9380
_cell_measurement_theta_min 1.9240
_cell_volume 1593.91(9)
_computing_cell_refinement 'CrysAlisPro 1.171.41.63a (Rigaku OD, 2020)'
_computing_data_collection 'CrysAlisPro 1.171.41.63a (Rigaku OD, 2020)'
_computing_data_reduction 'CrysAlisPro 1.171.41.63a (Rigaku OD, 2020)'
_computing_molecular_graphics 'Olex2 1.3-ac4 (Dolomanov et al., 2009)'
_computing_publication_material 'Olex2 1.3-ac4 (Dolomanov et al., 2009)'
_computing_structure_refinement 'ShelXL 2018/3 (Sheldrick, 2015)'
_computing_structure_solution 'SHELXT 2018/2 (Sheldrick, 2018)'
_diffrn_ambient_temperature 113
_diffrn_detector 'Hybrid Pixel Array Detector'
_diffrn_detector_area_resol_mean 10.0000
_diffrn_detector_type HyPix
_diffrn_measured_fraction_theta_full 1.000
_diffrn_measured_fraction_theta_max 0.823
_diffrn_measurement_details
;
List of Runs (angles in degrees, time in seconds):

  # Type    Start    End  Width  t~exp~   \w     \q     \k     \f   Frames
#--------------------------------------------------------------------------
  1  \w    -44.00  17.00   0.50    0.68    --    5.18 -22.00  55.21  122
  2  \w    -63.00  19.00   0.50    0.68    --    5.18 -28.00 121.78  164
  3  \w    -64.00  19.00   0.50    0.68    --    5.18 -20.00  -2.46  166
  4  \w    -70.00  18.00   0.50    0.68    --    5.18 -30.00 -65.58  176
  5  \w    -26.00  18.00   0.50    0.68    --    5.18 -19.00-150.00   88
  6  \w    -58.00  19.00   0.50    0.68    --    5.18 -28.00-175.10  154
  7  \w    -62.00 -34.00   0.50    0.68    --    5.18 -19.00-150.00   56
  8  \w    -15.00  27.00   0.50    0.68    --   -4.95 -99.00 120.00   84
  9  \w    -18.00  28.00   0.50    0.68    --   -4.95 -99.00  30.00   92
 10  \w    -13.00  24.00   0.50    0.68    --   -4.95 -99.00 -60.00   74
 11  \w    -18.00  26.00   0.50    0.68    --   -4.95 -99.00-120.00   88
 12  \w    -14.00  29.00   0.50    0.68    --   -4.95 -99.00-180.00   86
;
_diffrn_measurement_device 'four-circle diffractometer'
_diffrn_measurement_device_type 'XtaLAB Synergy R, HyPix'
_diffrn_measurement_method '\w scans'
_diffrn_measurement_specimen_support 'Mitegen 50um'
_diffrn_orient_matrix_type 'CrysAlisPro convention (1999,Acta A55,543-557)'
_diffrn_orient_matrix_UB_11 0.0310094000
_diffrn_orient_matrix_UB_12 -0.0436313000
_diffrn_orient_matrix_UB_13 -0.0380035000
_diffrn_orient_matrix_UB_21 -0.0300922000
_diffrn_orient_matrix_UB_22 0.0064974000
_diffrn_orient_matrix_UB_23 -0.0429436000
_diffrn_orient_matrix_UB_31 0.0502791000
_diffrn_orient_matrix_UB_32 0.0505919000
_diffrn_orient_matrix_UB_33 0.0071668000
_diffrn_radiation_collimation 0.3
_diffrn_radiation_monochromator mirror
_diffrn_radiation_probe x-ray
_diffrn_radiation_type 'Mo K\a'
_diffrn_radiation_wavelength 0.71073
_diffrn_reflns_av_R_equivalents 0.0527
_diffrn_reflns_av_unetI/netI 0.0483
_diffrn_reflns_Laue_measured_fraction_full 1.000
_diffrn_reflns_Laue_measured_fraction_max 0.823
_diffrn_reflns_limit_h_max 15
_diffrn_reflns_limit_h_min -15
_diffrn_reflns_limit_k_max 17
_diffrn_reflns_limit_k_min -16
_diffrn_reflns_limit_l_max 19
_diffrn_reflns_limit_l_min -18
_diffrn_reflns_number 38281
_diffrn_reflns_point_group_measured_fraction_full 1.000
_diffrn_reflns_point_group_measured_fraction_max 0.823
_diffrn_reflns_theta_full 25.242
_diffrn_reflns_theta_max 31.043
_diffrn_reflns_theta_min 1.896
_diffrn_source 'micro-focus sealed X-ray tube'
_diffrn_source_current 24.0
_diffrn_source_power 1.2
_diffrn_source_target Mo
_diffrn_source_type 'Mova (Mo) X-ray Source'
_diffrn_source_voltage 50.0
_exptl_absorpt_coefficient_mu 2.554
_exptl_absorpt_correction_T_max 1.00000
_exptl_absorpt_correction_T_min 0.58143
_exptl_absorpt_correction_type multi-scan
_exptl_absorpt_process_details
;
CrysAlisPro 1.171.41.63a (Rigaku Oxford Diffraction, 2020)
Empirical absorption correction using spherical harmonics,
 implemented in SCALE3 ABSPACK scaling algorithm.
;
_exptl_crystal_colour black
_exptl_crystal_colour_primary black
_exptl_crystal_density_diffrn 1.747
_exptl_crystal_description block
_exptl_crystal_F_000 854
_exptl_crystal_size_max 0.4
_exptl_crystal_size_mid 0.11
_exptl_crystal_size_min 0.07
_refine_diff_density_max 0.501
_refine_diff_density_min -0.452
_refine_diff_density_rms 0.087
_refine_ls_extinction_method none
_refine_ls_goodness_of_fit_ref 1.016
_refine_ls_hydrogen_treatment constr
_refine_ls_matrix_type full
_refine_ls_number_parameters 393
_refine_ls_number_reflns 8378
_refine_ls_number_restraints 13
_refine_ls_restrained_S_all 1.015
_refine_ls_R_factor_all 0.0508
_refine_ls_R_factor_gt 0.0315
_refine_ls_shift/su_max 0.001
_refine_ls_shift/su_mean 0.000
_refine_ls_structure_factor_coef Fsqd
_refine_ls_weighting_details 'w=1/[\s^2^(Fo^2^)+(0.0321P)^2^+0.0488P] where P=(Fo^2^+2Fc^2^)/3'
_refine_ls_weighting_scheme calc
_refine_ls_wR_factor_gt 0.0677
_refine_ls_wR_factor_ref 0.0726
_reflns_Friedel_coverage 0.000
_reflns_number_gt 6461
_reflns_number_total 8378
_reflns_threshold_expression 'I > 2\s(I)'
_cod_data_source_file d1ce00253h3.cif
_cod_data_source_block 113k
_cod_depositor_comments 'Adding full bibliography for 7242434--7242480.cif.'
_cod_original_cell_volume 1593.91(8)
_cod_database_code 7242438
_shelx_shelxl_version_number 2018/3
_chemical_oxdiff_formula BrCHNONiS
_chemical_oxdiff_usercomment 223K
_shelx_space_group_comment
;
The symmetry employed for this shelxl refinement is uniquely defined
by the following loop, which should always be used as a source of
symmetry information in preference to the above space-group names.
They are only intended as comments.
;
_shelx_estimated_absorpt_t_max 0.784
_shelx_estimated_absorpt_t_min 0.629
_reflns_odcompleteness_completeness 99.98
_reflns_odcompleteness_iscentric 1
_reflns_odcompleteness_theta 26.32
_olex2_refinement_description
;
1. Fixed Uiso
 At 1.2 times of:
  All C(H,H) groups, All N(H,H,H,H,H,H) groups
2. Uiso/Uaniso restraints and constraints
N1 \\sim C1A \\sim C2A: within 2A with sigma of 0.01 and sigma for terminal
atoms of 0.01 within 2A
3. Others
 1*[Sof(Br1B)]+1*[Sof(Br1A)]+1*[Sof(Br1)]=1 with esd of 0.0001
 Sof(H1BD)=Sof(H1BE)=Sof(H1BF)=Sof(C2A)=Sof(H2A1)=Sof(H2A2)=Sof(C1A)=Sof(H1AD)=
 Sof(H1AE)=1-FVAR(1)
 Sof(H1AA)=Sof(H1AB)=Sof(H1AC)=Sof(C2)=Sof(H2A)=Sof(H2B)=Sof(C1)=Sof(H1A)=
 Sof(H1B)=FVAR(1)
4.a Secondary CH2 refined with riding coordinates:
 C11(H11A,H11B), C3(H3A,H3B), C12(H12A,H12B), C8(H8A,H8B), C9(H9A,H9B),
 C33(H33A,H33B), C32(H32A,H32B), C10(H10A,H10B), C7(H7A,H7B), C4(H4A,H4B),
 C2(H2A,H2B), C6(H6A,H6B), C5(H5A,H5B), C1(H1A,H1B), C2A(H2A1,H2A2), C1A(H1AD,
 H1AE)
4.b Idealised Me refined as rotating group:
 N1(H1AA,H1AB,H1AC), N1(H1BD,H1BE,H1BF)
;
_olex2_exptl_crystal_mounting_method loop
_olex2_submission_special_instructions 'No special instructions were received'
_oxdiff_exptl_absorpt_empirical_details
;
Empirical correction (ABSPACK) includes:
- Absorption correction using spherical harmonics
- Frame scaling
;
_oxdiff_exptl_absorpt_empirical_full_max 1.997
_oxdiff_exptl_absorpt_empirical_full_min 0.588

loop_
_space_group_symop_operation_xyz
'x, y, z'
'-x, -y, -z'

loop_
_atom_site_label
_atom_site_type_symbol
_atom_site_fract_x
_atom_site_fract_y
_atom_site_fract_z
_atom_site_U_iso_or_equiv
_atom_site_adp_type
_atom_site_occupancy
_atom_site_site_symmetry_order
_atom_site_calc_flag
_atom_site_refinement_flags_posn
_atom_site_refinement_flags_adp
_atom_site_refinement_flags_occupancy
_atom_site_disorder_assembly
_atom_site_disorder_group
Ni1 Ni 0.86093(2) 0.85079(2) 0.88634(2) 0.01526(7) Uani 1 1 d . . . . .
Br1B Br 0.10538(2) 0.80453(2) 0.52733(3) 0.02716(11) Uani 0.9269(14) 1 d . . P A 1
S1 S 0.89458(5) 0.66151(5) 0.82181(4) 0.01683(11) Uani 1 1 d . . . . .
S2 S 0.73170(5) 0.81942(5) 0.99250(4) 0.01913(11) Uani 1 1 d . . . . .
S3 S 0.78939(5) 0.44329(4) 0.87218(4) 0.01687(11) Uani 1 1 d . . . . .
S4 S 0.64198(5) 0.58851(4) 1.02980(4) 0.01688(11) Uani 1 1 d . . . . .
S7 S 0.83315(5) 1.04105(5) 0.95847(4) 0.01888(11) Uani 1 1 d . . . . .
S5 S 0.63550(5) 0.32460(5) 0.99190(5) 0.02171(12) Uani 1 1 d . . . . .
S9 S 0.94047(5) 1.26717(5) 0.92117(4) 0.01777(11) Uani 1 1 d . . . . .
S8 S 1.07415(5) 1.12281(5) 0.74857(5) 0.02215(12) Uani 1 1 d . . . . .
S6 S 0.98598(5) 0.88524(5) 0.77826(4) 0.02035(12) Uani 1 1 d . . . . .
S10 S 1.08308(5) 1.39300(5) 0.80198(5) 0.02402(13) Uani 1 1 d . . . . .
O6 O 0.57794(13) 0.65139(13) 0.37300(12) 0.0207(3) Uani 1 1 d . . . . .
O5 O 0.36598(13) 0.48505(13) 0.37810(12) 0.0211(3) Uani 1 1 d . . . . .
O1 O 0.64547(13) 0.89991(13) 0.53632(12) 0.0214(3) Uani 1 1 d . . . . .
O4 O 0.25677(13) 0.54192(14) 0.57159(12) 0.0237(3) Uani 1 1 d . . . . .
O2 O 0.54356(14) 0.93376(14) 0.73017(12) 0.0262(3) Uani 1 1 d . . . . .
O3 O 0.31348(13) 0.78444(14) 0.73434(13) 0.0255(3) Uani 1 1 d . . . . .
N1 N 0.39537(15) 0.74463(16) 0.52498(15) 0.0198(4) Uani 1 1 d . U . . .
H1AA H 0.391196 0.659943 0.489468 0.024 Uiso 0.946(4) 1 calc R U P B 1
H1AB H 0.350429 0.761596 0.582490 0.024 Uiso 0.946(4) 1 calc R U P B 1
H1AC H 0.476504 0.786711 0.549482 0.024 Uiso 0.946(4) 1 calc R U P B 1
H1BD H 0.330697 0.677747 0.485757 0.024 Uiso 0.054(4) 1 calc R U P B 2
H1BE H 0.411811 0.748901 0.591942 0.024 Uiso 0.054(4) 1 calc R U P B 2
H1BF H 0.464370 0.734484 0.489635 0.024 Uiso 0.054(4) 1 calc R U P B 2
C13 C 0.79912(18) 0.59703(17) 0.88978(16) 0.0151(4) Uani 1 1 d . . . . .
C15 C 0.68680(17) 0.44602(18) 0.96641(16) 0.0157(4) Uani 1 1 d . . . . .
C14 C 0.72955(17) 0.66506(18) 0.96392(16) 0.0159(4) Uani 1 1 d . . . . .
C17 C 0.92599(18) 1.10921(18) 0.89206(17) 0.0165(4) Uani 1 1 d . . . . .
C18 C 1.03491(18) 1.26714(19) 0.82272(18) 0.0190(4) Uani 1 1 d . . . . .
C11 C 0.4567(2) 0.4418(2) 0.30602(18) 0.0228(5) Uani 1 1 d . . . . .
H11A H 0.416049 0.364685 0.239443 0.027 Uiso 1 1 calc R U . . .
H11B H 0.521673 0.420550 0.342012 0.027 Uiso 1 1 calc R U . . .
C16 C 0.99143(18) 1.04131(19) 0.81351(17) 0.0185(4) Uani 1 1 d . . . . .
C3 C 0.7142(2) 0.9772(2) 0.64213(18) 0.0244(5) Uani 1 1 d . . . . .
H3A H 0.779018 1.045262 0.640065 0.029 Uiso 1 1 calc R U . . .
H3B H 0.756319 0.925300 0.665313 0.029 Uiso 1 1 calc R U . . .
C12 C 0.5157(2) 0.5443(2) 0.27613(17) 0.0220(5) Uani 1 1 d . . . . .
H12A H 0.576180 0.514275 0.223726 0.026 Uiso 1 1 calc R U . . .
H12B H 0.450755 0.567239 0.241658 0.026 Uiso 1 1 calc R U . . .
C8 C 0.16776(19) 0.5867(2) 0.64490(19) 0.0259(5) Uani 1 1 d . . . . .
H8A H 0.116233 0.516050 0.654459 0.031 Uiso 1 1 calc R U . . .
H8B H 0.111710 0.623480 0.615773 0.031 Uiso 1 1 calc R U . . .
C9 C 0.2045(2) 0.4323(2) 0.47332(19) 0.0261(5) Uani 1 1 d . . . . .
H9A H 0.144883 0.451915 0.430999 0.031 Uiso 1 1 calc R U . . .
H9B H 0.158949 0.364412 0.489670 0.031 Uiso 1 1 calc R U . . .
C33 C 0.7258(2) 0.8458(2) 0.45710(19) 0.0255(5) Uani 1 1 d . . . . .
H33A H 0.779825 0.805222 0.483748 0.031 Uiso 1 1 calc R U . . .
H33B H 0.780081 0.912915 0.444741 0.031 Uiso 1 1 calc R U . . .
C32 C 0.6482(2) 0.7496(2) 0.35283(19) 0.0249(5) Uani 1 1 d . . . . .
H32A H 0.591328 0.788951 0.327457 0.030 Uiso 1 1 calc R U . . .
H32B H 0.702650 0.714983 0.295824 0.030 Uiso 1 1 calc R U . . .
C10 C 0.3087(2) 0.3902(2) 0.40942(19) 0.0244(5) Uani 1 1 d . . . . .
H10A H 0.371284 0.376960 0.454111 0.029 Uiso 1 1 calc R U . . .
H10B H 0.275986 0.309099 0.343709 0.029 Uiso 1 1 calc R U . . .
C7 C 0.2387(2) 0.6850(2) 0.75133(19) 0.0273(5) Uani 1 1 d . . . . .
H7A H 0.179814 0.719178 0.804192 0.033 Uiso 1 1 calc R U . . .
H7B H 0.292719 0.647276 0.781228 0.033 Uiso 1 1 calc R U . . .
C4 C 0.6267(2) 1.0333(2) 0.72079(19) 0.0263(5) Uani 1 1 d . . . . .
H4A H 0.674012 1.094044 0.792712 0.032 Uiso 1 1 calc R U . . .
H4B H 0.579187 1.079189 0.694566 0.032 Uiso 1 1 calc R U . . .
C2 C 0.2061(2) 0.7292(2) 0.41166(19) 0.0228(5) Uani 0.946(4) 1 d . . P A 1
H2A H 0.190526 0.636978 0.388321 0.027 Uiso 0.946(4) 1 calc R U P B 1
H2B H 0.180956 0.741832 0.348148 0.027 Uiso 0.946(4) 1 calc R U P B 1
C6 C 0.3967(2) 0.8718(2) 0.83012(19) 0.0333(6) Uani 1 1 d . . . . .
H6A H 0.456914 0.828744 0.846495 0.040 Uiso 1 1 calc R U . . .
H6B H 0.348794 0.903545 0.892884 0.040 Uiso 1 1 calc R U . . .
C5 C 0.4656(2) 0.9800(2) 0.8128(2) 0.0374(6) Uani 1 1 d . . . . .
H5A H 0.405525 1.018975 0.790510 0.045 Uiso 1 1 calc R U . . .
H5B H 0.516846 1.045295 0.881286 0.045 Uiso 1 1 calc R U . . .
C1 C 0.3428(2) 0.7867(2) 0.44873(19) 0.0214(5) Uani 0.946(4) 1 d . . P A 1
H1A H 0.388862 0.763320 0.384264 0.026 Uiso 0.946(4) 1 calc R U P B 1
H1B H 0.355683 0.880011 0.485445 0.026 Uiso 0.946(4) 1 calc R U P B 1
Br1A Br 0.0726(10) 0.8249(12) 0.4704(13) 0.067(5) Uani 0.0346(15) 1 d . . P C 3
C2A C 0.218(3) 0.848(4) 0.555(3) 0.023(7) Uani 0.054(4) 1 d . U P B 2
H2A1 H 0.190154 0.928558 0.577746 0.028 Uiso 0.054(4) 1 calc R U P B 2
H2A2 H 0.207449 0.822074 0.613570 0.028 Uiso 0.054(4) 1 calc R U P B 2
Br1 Br 0.1172(9) 0.7252(10) 0.4290(10) 0.069(4) Uani 0.0384(12) 1 d . . P B 2
C1A C 0.359(4) 0.871(4) 0.538(4) 0.028(6) Uani 0.054(4) 1 d . U P B 2
H1AD H 0.371395 0.883245 0.472225 0.034 Uiso 0.054(4) 1 calc R U P B 2
H1AE H 0.409594 0.945030 0.602176 0.034 Uiso 0.054(4) 1 calc R U P B 2

loop_
_atom_site_aniso_label
_atom_site_aniso_U_11
_atom_site_aniso_U_22
_atom_site_aniso_U_33
_atom_site_aniso_U_23
_atom_site_aniso_U_13
_atom_site_aniso_U_12
Ni1 0.01696(13) 0.01331(12) 0.01748(14) 0.00901(11) 0.00507(10) 0.00217(10)
Br1B 0.02105(14) 0.03188(15) 0.03028(19) 0.01402(12) 0.01024(11) 0.00872(10)
S1 0.0190(2) 0.0160(2) 0.0183(3) 0.0098(2) 0.0069(2) 0.00414(19)
S2 0.0240(3) 0.0134(2) 0.0224(3) 0.0096(2) 0.0109(2) 0.0045(2)
S3 0.0193(2) 0.0140(2) 0.0203(3) 0.0097(2) 0.0062(2) 0.00511(19)
S4 0.0190(2) 0.0133(2) 0.0195(3) 0.0088(2) 0.0073(2) 0.00219(19)
S7 0.0225(2) 0.0156(2) 0.0221(3) 0.0111(2) 0.0098(2) 0.0047(2)
S5 0.0273(3) 0.0154(2) 0.0258(3) 0.0127(2) 0.0075(2) 0.0034(2)
S9 0.0195(2) 0.0146(2) 0.0219(3) 0.0109(2) 0.0045(2) 0.00280(19)
S8 0.0240(3) 0.0196(2) 0.0279(3) 0.0151(2) 0.0122(2) 0.0041(2)
S6 0.0239(3) 0.0157(2) 0.0241(3) 0.0108(2) 0.0113(2) 0.0047(2)
S10 0.0214(3) 0.0223(3) 0.0357(3) 0.0210(2) 0.0052(2) 0.0013(2)
O6 0.0216(7) 0.0215(7) 0.0181(8) 0.0094(6) 0.0033(6) 0.0011(6)
O5 0.0204(7) 0.0187(7) 0.0222(8) 0.0087(6) 0.0037(6) 0.0012(6)
O1 0.0186(7) 0.0241(8) 0.0188(8) 0.0074(6) 0.0046(6) 0.0039(6)
O4 0.0173(7) 0.0270(8) 0.0237(9) 0.0105(7) 0.0027(6) 0.0000(6)
O2 0.0288(8) 0.0213(8) 0.0220(8) 0.0055(7) 0.0096(7) 0.0010(6)
O3 0.0246(8) 0.0269(8) 0.0261(9) 0.0139(7) 0.0091(7) 0.0022(6)
N1 0.0176(8) 0.0196(9) 0.0237(10) 0.0113(8) 0.0054(7) 0.0032(7)
C13 0.0161(9) 0.0131(9) 0.0172(10) 0.0088(8) -0.0001(8) 0.0006(8)
C15 0.0153(9) 0.0148(9) 0.0154(10) 0.0065(8) -0.0005(8) 0.0007(8)
C14 0.0152(9) 0.0157(9) 0.0173(11) 0.0094(8) 0.0024(8) -0.0005(8)
C17 0.0151(9) 0.0155(9) 0.0206(11) 0.0106(8) 0.0016(8) 0.0013(8)
C18 0.0144(9) 0.0223(10) 0.0232(12) 0.0132(9) 0.0024(8) 0.0026(8)
C11 0.0223(10) 0.0203(10) 0.0213(12) 0.0049(9) -0.0008(9) 0.0060(9)
C16 0.0173(10) 0.0181(10) 0.0212(11) 0.0111(9) 0.0024(8) 0.0006(8)
C3 0.0201(10) 0.0246(11) 0.0265(13) 0.0123(10) -0.0007(9) -0.0012(9)
C12 0.0233(11) 0.0274(11) 0.0159(11) 0.0089(9) 0.0047(9) 0.0085(9)
C8 0.0188(10) 0.0332(12) 0.0343(14) 0.0235(11) 0.0085(9) 0.0038(9)
C9 0.0232(11) 0.0268(11) 0.0260(12) 0.0143(10) -0.0013(9) -0.0051(9)
C33 0.0200(10) 0.0255(11) 0.0308(13) 0.0130(10) 0.0112(9) 0.0031(9)
C32 0.0278(11) 0.0255(11) 0.0259(12) 0.0150(10) 0.0132(9) 0.0057(9)
C10 0.0277(11) 0.0185(10) 0.0265(12) 0.0119(9) -0.0019(9) -0.0001(9)
C7 0.0276(11) 0.0320(12) 0.0309(13) 0.0210(11) 0.0134(10) 0.0072(10)
C4 0.0289(12) 0.0203(10) 0.0251(12) 0.0093(9) 0.0015(10) -0.0022(9)
C2 0.0237(13) 0.0248(12) 0.0202(13) 0.0084(10) 0.0038(10) 0.0104(10)
C6 0.0387(13) 0.0314(13) 0.0210(13) 0.0055(10) 0.0153(10) 0.0020(11)
C5 0.0424(14) 0.0266(12) 0.0291(14) 0.0020(11) 0.0164(11) 0.0006(11)
C1 0.0240(11) 0.0218(11) 0.0243(13) 0.0139(10) 0.0083(10) 0.0090(9)
Br1A 0.043(6) 0.071(8) 0.089(10) 0.042(7) 0.000(6) 0.003(5)
C2A 0.018(11) 0.030(11) 0.023(12) 0.012(10) 0.012(10) 0.008(10)
Br1 0.049(6) 0.058(6) 0.085(8) 0.020(6) 0.005(5) 0.010(5)
C1A 0.022(9) 0.032(9) 0.027(9) 0.009(8) 0.007(8) 0.006(8)

loop_
_atom_type_symbol
_atom_type_description
_atom_type_scat_dispersion_real
_atom_type_scat_dispersion_imag
_atom_type_scat_source
C C 0.0033 0.0016 'International Tables Vol C Tables 4.2.6.8 and 6.1.1.4'
H H 0.0000 0.0000 'International Tables Vol C Tables 4.2.6.8 and 6.1.1.4'
Br Br -0.2901 2.4595 'International Tables Vol C Tables 4.2.6.8 and 6.1.1.4'
N N 0.0061 0.0033 'International Tables Vol C Tables 4.2.6.8 and 6.1.1.4'
Ni Ni 0.3393 1.1124 'International Tables Vol C Tables 4.2.6.8 and 6.1.1.4'
O O 0.0106 0.0060 'International Tables Vol C Tables 4.2.6.8 and 6.1.1.4'
S S 0.1246 0.1234 'International Tables Vol C Tables 4.2.6.8 and 6.1.1.4'

loop_
_geom_angle_atom_site_label_1
_geom_angle_atom_site_label_2
_geom_angle_atom_site_label_3
_geom_angle
_geom_angle_site_symmetry_1
_geom_angle_site_symmetry_3
_geom_angle_publ_flag
S2 Ni1 S1 93.53(2) . . ?
S2 Ni1 S6 178.02(2) . . ?
S7 Ni1 S1 176.94(2) . . ?
S7 Ni1 S2 85.51(2) . . ?
S7 Ni1 S6 93.17(2) . . ?
S6 Ni1 S1 87.86(2) . . ?
C13 S1 Ni1 101.63(7) . . ?
C14 S2 Ni1 101.86(7) . . ?
C15 S3 C13 97.54(10) . . ?
C15 S4 C14 97.38(10) . . ?
C17 S7 Ni1 102.42(7) . . ?
C18 S9 C17 96.98(10) . . ?
C18 S8 C16 97.42(10) . . ?
C16 S6 Ni1 101.85(7) . . ?
C32 O6 C12 112.97(16) . . ?
C11 O5 C10 110.82(16) . . ?
C33 O1 C3 111.37(16) . . ?
C9 O4 C8 113.86(16) . . ?
C5 O2 C4 111.98(17) . . ?
C6 O3 C7 110.93(17) . . ?
H1AA N1 H1AB 109.5 . . ?
H1AA N1 H1AC 109.5 . . ?
H1AB N1 H1AC 109.5 . . ?
H1BD N1 H1BE 109.5 . . ?
H1BD N1 H1BF 109.5 . . ?
H1BE N1 H1BF 109.5 . . ?
C1 N1 H1AA 109.5 . . ?
C1 N1 H1AB 109.5 . . ?
C1 N1 H1AC 109.5 . . ?
C1A N1 H1BD 109.5 . . ?
C1A N1 H1BE 109.5 . . ?
C1A N1 H1BF 109.5 . . ?
S1 C13 S3 122.52(12) . . ?
C14 C13 S1 121.69(15) . . ?
C14 C13 S3 115.75(14) . . ?
S4 C15 S3 113.02(10) . . ?
S5 C15 S3 123.57(12) . . ?
S5 C15 S4 123.40(12) . . ?
S2 C14 S4 122.39(12) . . ?
C13 C14 S2 121.29(14) . . ?
C13 C14 S4 116.31(15) . . ?
S7 C17 S9 121.89(13) . . ?
C16 C17 S7 121.07(15) . . ?
C16 C17 S9 117.04(15) . . ?
S9 C18 S8 113.35(11) . . ?
S10 C18 S9 122.99(13) . . ?
S10 C18 S8 123.66(13) . . ?
O5 C11 H11A 109.8 . . ?
O5 C11 H11B 109.8 . . ?
O5 C11 C12 109.22(17) . . ?
H11A C11 H11B 108.3 . . ?
C12 C11 H11A 109.8 . . ?
C12 C11 H11B 109.8 . . ?
S6 C16 S8 123.35(13) . . ?
C17 C16 S8 115.11(15) . . ?
C17 C16 S6 121.48(15) . . ?
O1 C3 H3A 109.9 . . ?
O1 C3 H3B 109.9 . . ?
O1 C3 C4 109.12(17) . . ?
H3A C3 H3B 108.3 . . ?
C4 C3 H3A 109.9 . . ?
C4 C3 H3B 109.9 . . ?
O6 C12 C11 108.22(17) . . ?
O6 C12 H12A 110.1 . . ?
O6 C12 H12B 110.1 . . ?
C11 C12 H12A 110.1 . . ?
C11 C12 H12B 110.1 . . ?
H12A C12 H12B 108.4 . . ?
O4 C8 H8A 110.2 . . ?
O4 C8 H8B 110.2 . . ?
O4 C8 C7 107.60(17) . . ?
H8A C8 H8B 108.5 . . ?
C7 C8 H8A 110.2 . . ?
C7 C8 H8B 110.2 . . ?
O4 C9 H9A 110.1 . . ?
O4 C9 H9B 110.1 . . ?
O4 C9 C10 107.99(17) . . ?
H9A C9 H9B 108.4 . . ?
C10 C9 H9A 110.1 . . ?
C10 C9 H9B 110.1 . . ?
O1 C33 H33A 109.8 . . ?
O1 C33 H33B 109.8 . . ?
O1 C33 C32 109.29(17) . . ?
H33A C33 H33B 108.3 . . ?
C32 C33 H33A 109.8 . . ?
C32 C33 H33B 109.8 . . ?
O6 C32 C33 107.75(17) . . ?
O6 C32 H32A 110.2 . . ?
O6 C32 H32B 110.2 . . ?
C33 C32 H32A 110.2 . . ?
C33 C32 H32B 110.2 . . ?
H32A C32 H32B 108.5 . . ?
O5 C10 C9 109.17(18) . . ?
O5 C10 H10A 109.8 . . ?
O5 C10 H10B 109.8 . . ?
C9 C10 H10A 109.8 . . ?
C9 C10 H10B 109.8 . . ?
H10A C10 H10B 108.3 . . ?
O3 C7 C8 108.75(18) . . ?
O3 C7 H7A 109.9 . . ?
O3 C7 H7B 109.9 . . ?
C8 C7 H7A 109.9 . . ?
C8 C7 H7B 109.9 . . ?
H7A C7 H7B 108.3 . . ?
O2 C4 C3 108.23(18) . . ?
O2 C4 H4A 110.1 . . ?
O2 C4 H4B 110.1 . . ?
C3 C4 H4A 110.1 . . ?
C3 C4 H4B 110.1 . . ?
H4A C4 H4B 108.4 . . ?
Br1B C2 H2A 109.4 . . ?
Br1B C2 H2B 109.4 . . ?
H2A C2 H2B 108.0 . . ?
C1 C2 Br1B 111.39(16) . . ?
C1 C2 H2A 109.4 . . ?
C1 C2 H2B 109.4 . . ?
O3 C6 H6A 109.8 . . ?
O3 C6 H6B 109.8 . . ?
O3 C6 C5 109.5(2) . . ?
H6A C6 H6B 108.2 . . ?
C5 C6 H6A 109.8 . . ?
C5 C6 H6B 109.8 . . ?
O2 C5 C6 108.6(2) . . ?
O2 C5 H5A 110.0 . . ?
O2 C5 H5B 110.0 . . ?
C6 C5 H5A 110.0 . . ?
C6 C5 H5B 110.0 . . ?
H5A C5 H5B 108.4 . . ?
N1 C1 C2 112.69(17) . . ?
N1 C1 H1A 109.1 . . ?
N1 C1 H1B 109.1 . . ?
C2 C1 H1A 109.1 . . ?
C2 C1 H1B 109.1 . . ?
H1A C1 H1B 107.8 . . ?
H2A1 C2A H2A2 107.8 . . ?
Br1 C2A H2A1 109.1 . . ?
Br1 C2A H2A2 109.1 . . ?
C1A C2A H2A1 109.1 . . ?
C1A C2A H2A2 109.1 . . ?
C1A C2A Br1 112(3) . . ?
N1 C1A C2A 103(3) . . ?
N1 C1A H1AD 111.2 . . ?
N1 C1A H1AE 111.2 . . ?
C2A C1A H1AD 111.2 . . ?
C2A C1A H1AE 111.2 . . ?
H1AD C1A H1AE 109.1 . . ?

loop_
_geom_bond_atom_site_label_1
_geom_bond_atom_site_label_2
_geom_bond_distance
_geom_bond_site_symmetry_2
_geom_bond_publ_flag
Ni1 S1 2.1671(6) . ?
Ni1 S2 2.1616(5) . ?
Ni1 S7 2.1516(6) . ?
Ni1 S6 2.1664(6) . ?
Br1B C2 1.947(3) . ?
S1 C13 1.7175(19) . ?
S2 C14 1.720(2) . ?
S3 C13 1.7415(19) . ?
S3 C15 1.733(2) . ?
S4 C15 1.728(2) . ?
S4 C14 1.7412(19) . ?
S7 C17 1.712(2) . ?
S5 C15 1.6502(19) . ?
S9 C17 1.739(2) . ?
S9 C18 1.726(2) . ?
S8 C18 1.735(2) . ?
S8 C16 1.747(2) . ?
S6 C16 1.713(2) . ?
S10 C18 1.655(2) . ?
O6 C12 1.423(2) . ?
O6 C32 1.423(2) . ?
O5 C11 1.430(3) . ?
O5 C10 1.434(2) . ?
O1 C3 1.430(3) . ?
O1 C33 1.428(3) . ?
O4 C8 1.428(3) . ?
O4 C9 1.419(3) . ?
O2 C4 1.419(2) . ?
O2 C5 1.419(3) . ?
O3 C7 1.430(2) . ?
O3 C6 1.428(3) . ?
N1 H1AA 0.9100 . ?
N1 H1AB 0.9100 . ?
N1 H1AC 0.9100 . ?
N1 H1BD 0.9100 . ?
N1 H1BE 0.9100 . ?
N1 H1BF 0.9100 . ?
N1 C1 1.493(3) . ?
N1 C1A 1.58(4) . ?
C13 C14 1.358(3) . ?
C17 C16 1.358(3) . ?
C11 H11A 0.9900 . ?
C11 H11B 0.9900 . ?
C11 C12 1.505(3) . ?
C3 H3A 0.9900 . ?
C3 H3B 0.9900 . ?
C3 C4 1.488(3) . ?
C12 H12A 0.9900 . ?
C12 H12B 0.9900 . ?
C8 H8A 0.9900 . ?
C8 H8B 0.9900 . ?
C8 C7 1.493(3) . ?
C9 H9A 0.9900 . ?
C9 H9B 0.9900 . ?
C9 C10 1.491(3) . ?
C33 H33A 0.9900 . ?
C33 H33B 0.9900 . ?
C33 C32 1.495(3) . ?
C32 H32A 0.9900 . ?
C32 H32B 0.9900 . ?
C10 H10A 0.9900 . ?
C10 H10B 0.9900 . ?
C7 H7A 0.9900 . ?
C7 H7B 0.9900 . ?
C4 H4A 0.9900 . ?
C4 H4B 0.9900 . ?
C2 H2A 0.9900 . ?
C2 H2B 0.9900 . ?
C2 C1 1.500(3) . ?
C6 H6A 0.9900 . ?
C6 H6B 0.9900 . ?
C6 C5 1.495(3) . ?
C5 H5A 0.9900 . ?
C5 H5B 0.9900 . ?
C1 H1A 0.9900 . ?
C1 H1B 0.9900 . ?
C2A H2A1 0.9900 . ?
C2A H2A2 0.9900 . ?
C2A Br1 1.86(4) . ?
C2A C1A 1.57(5) . ?
C1A H1AD 0.9900 . ?
C1A H1AE 0.9900 . ?

loop_
_geom_torsion_atom_site_label_1
_geom_torsion_atom_site_label_2
_geom_torsion_atom_site_label_3
_geom_torsion_atom_site_label_4
_geom_torsion
_geom_torsion_site_symmetry_1
_geom_torsion_site_symmetry_2
_geom_torsion_site_symmetry_3
_geom_torsion_site_symmetry_4
_geom_torsion_publ_flag
Ni1 S1 C13 S3 -178.75(10) . . . . ?
Ni1 S1 C13 C14 -1.14(18) . . . . ?
Ni1 S2 C14 S4 178.35(10) . . . . ?
Ni1 S2 C14 C13 -0.10(18) . . . . ?
Ni1 S7 C17 S9 -179.02(10) . . . . ?
Ni1 S7 C17 C16 1.27(18) . . . . ?
Ni1 S6 C16 S8 -177.13(11) . . . . ?
Ni1 S6 C16 C17 -0.09(19) . . . . ?
Br1B C2 C1 N1 73.4(2) . . . . ?
S1 C13 C14 S2 0.9(2) . . . . ?
S1 C13 C14 S4 -177.65(10) . . . . ?
S3 C13 C14 S2 178.65(10) . . . . ?
S3 C13 C14 S4 0.1(2) . . . . ?
S7 C17 C16 S8 176.42(11) . . . . ?
S7 C17 C16 S6 -0.8(3) . . . . ?
S9 C17 C16 S8 -3.3(2) . . . . ?
S9 C17 C16 S6 179.44(11) . . . . ?
O5 C11 C12 O6 62.1(2) . . . . ?
O1 C3 C4 O2 65.6(2) . . . . ?
O1 C33 C32 O6 -63.2(2) . . . . ?
O4 C8 C7 O3 58.9(2) . . . . ?
O4 C9 C10 O5 -65.0(2) . . . . ?
O3 C6 C5 O2 -65.5(3) . . . . ?
C13 S3 C15 S4 0.64(12) . . . . ?
C13 S3 C15 S5 179.83(13) . . . . ?
C15 S3 C13 S1 177.28(13) . . . . ?
C15 S3 C13 C14 -0.46(17) . . . . ?
C15 S4 C14 S2 -178.22(12) . . . . ?
C15 S4 C14 C13 0.30(17) . . . . ?
C14 S4 C15 S3 -0.59(12) . . . . ?
C14 S4 C15 S5 -179.78(13) . . . . ?
C17 S9 C18 S8 -2.05(13) . . . . ?
C17 S9 C18 S10 178.10(13) . . . . ?
C18 S9 C17 S7 -176.45(13) . . . . ?
C18 S9 C17 C16 3.27(18) . . . . ?
C18 S8 C16 S6 178.77(13) . . . . ?
C18 S8 C16 C17 1.56(18) . . . . ?
C11 O5 C10 C9 -173.24(17) . . . . ?
C16 S8 C18 S9 0.65(13) . . . . ?
C16 S8 C18 S10 -179.50(14) . . . . ?
C3 O1 C33 C32 170.57(17) . . . . ?
C12 O6 C32 C33 -170.41(17) . . . . ?
C8 O4 C9 C10 -175.30(17) . . . . ?
C9 O4 C8 C7 169.27(17) . . . . ?
C33 O1 C3 C4 178.73(17) . . . . ?
C32 O6 C12 C11 173.84(17) . . . . ?
C10 O5 C11 C12 -179.33(16) . . . . ?
C7 O3 C6 C5 -175.2(2) . . . . ?
C4 O2 C5 C6 -170.7(2) . . . . ?
C6 O3 C7 C8 -171.55(19) . . . . ?
C5 O2 C4 C3 173.44(19) . . . . ?
Br1 C2A C1A N1 -70(3) . . . . ?
